data_8103897
loop_
_publ_author_name
'Beck, J.'
'Hengstmann, M.'
'Schlueter, S.'

_publ_section_title
;
 The Lewis acid-base adducts of bismuth and aluminium trihalides - crystal
 structures of [Bi2 X4] [Al X4]2 (X = Cl, Br)
;
_journal_name_full 'Zeitschrift fuer Kristallographie (149,1979-)'
_journal_page_first 147
_journal_page_last 151
_journal_volume 220
_journal_year 2005
_chemical_formula_sum 'Al2 Bi2 Br12'
_chemical_name_systematic '(Bi2 Br4) (Al Br4)2'
_space_group_IT_number 2
_symmetry_space_group_name_Hall '-P 1'
_symmetry_space_group_name_H-M 'P -1'
_cell_angle_alpha 104.19
_cell_angle_beta 102.65
_cell_angle_gamma 99.46
_cell_formula_units_Z 1
_cell_length_a 7.693
_cell_length_b 7.706
_cell_length_c 9.739
_cell_volume 531.440
_citation_journal_id_ASTM ZEKRDZ
_cod_data_source_file Beck_ZEKRDZ_2005_1716.cif
_cod_data_source_block Al2Bi2Br12
_cod_original_cell_volume 531.4404
_cod_database_code 8103897

loop_
_symmetry_equiv_pos_as_xyz
x,y,z
-x,-y,-z

loop_
_atom_site_label
_atom_site_type_symbol
_atom_site_fract_x
_atom_site_fract_y
_atom_site_fract_z
_atom_site_occupancy
_atom_site_U_iso_or_equiv
Br4 Br-1 0.816 0.6264 0.29104 1 0.0
Al1 Al+3 0.7237 0.3188 0.1563 1 0.0
Bi1 Bi+3 0.47712 0.80311 0.29582 1 0.0
Br6 Br-1 0.2954 0.54157 0.36163 1 0.0
Br1 Br-1 0.4167 0.24439 0.04765 1 0.0
Br2 Br-1 0.82154 0.15176 0.30762 1 0.0
Br3 Br-1 0.85869 0.26259 -0.03723 1 0.0
Br5 Br-1 0.70409 0.93496 0.59195 1 0.0
